data_4029722
loop_
_publ_author_name
'Lu, Nianhong'
'Wang, Lihong'
'Li, Zhanshan'
'Zhang, Wei'

_publ_section_title
;
 A concise synthesis of 3-(1-alkenyl)isoindolin-1-ones and
 5-(1-alkenyl)pyrrol-2-ones by the intermolecular coupling reactions of
 N-acyliminium ions with unactivated olefins.
;
_journal_name_full 'Beilstein journal of organic chemistry'
_journal_page_first 192
_journal_page_last 200
_journal_paper_doi 10.3762/bjoc.8.21
_journal_volume 8
_journal_year 2012
_chemical_formula_sum 'C23 H19 N O'
_chemical_formula_weight 325.39
_chemical_name_systematic
; 
 ? 
;
_space_group_IT_number 9
_symmetry_cell_setting monoclinic
_symmetry_space_group_name_Hall 'C -2yc'
_symmetry_space_group_name_H-M 'C 1 c 1'
_atom_sites_solution_hydrogens geom
_atom_sites_solution_primary direct
_atom_sites_solution_secondary difmap
_audit_creation_method SHELXL-97
_cell_angle_alpha 90.00
_cell_angle_beta 91.219(9)
_cell_angle_gamma 90.00
_cell_formula_units_Z 16
_cell_length_a 17.373(11)
_cell_length_b 17.241(11)
_cell_length_c 24.421(16)
_cell_measurement_reflns_used 1194
_cell_measurement_temperature 296(2)
_cell_measurement_theta_max 19.62
_cell_measurement_theta_min 2.34
_cell_volume 7313(8)
_computing_cell_refinement 'Bruker SAINT'
_computing_data_collection 'Bruker APEX2'
_computing_data_reduction 'Bruker SAINT'
_computing_molecular_graphics 'Bruker SHELXTL'
_computing_publication_material 'Bruker SHELXTL'
_computing_structure_refinement 'SHELXL-97 (Sheldrick, 2008)'
_computing_structure_solution 'SHELXS-97 (Sheldrick, 2008)'
_diffrn_ambient_temperature 296(2)
_diffrn_measured_fraction_theta_full 0.997
_diffrn_measured_fraction_theta_max 0.997
_diffrn_measurement_device_type 'Bruker APEX-II CCD'
_diffrn_measurement_method '\f and \w scans'
_diffrn_radiation_monochromator graphite
_diffrn_radiation_source 'fine-focus sealed tube'
_diffrn_radiation_type MoK\a
_diffrn_radiation_wavelength 0.71073
_diffrn_reflns_av_R_equivalents 0.0764
_diffrn_reflns_av_sigmaI/netI 0.1710
_diffrn_reflns_limit_h_max 15
_diffrn_reflns_limit_h_min -21
_diffrn_reflns_limit_k_max 13
_diffrn_reflns_limit_k_min -20
_diffrn_reflns_limit_l_max 29
_diffrn_reflns_limit_l_min -29
_diffrn_reflns_number 15477
_diffrn_reflns_theta_full 25.50
_diffrn_reflns_theta_max 25.50
_diffrn_reflns_theta_min 2.34
_exptl_absorpt_coefficient_mu 0.072
_exptl_absorpt_correction_T_max 0.9851
_exptl_absorpt_correction_T_min 0.9823
_exptl_absorpt_correction_type multi-scan
_exptl_absorpt_process_details SADABS
_exptl_crystal_colour colorless
_exptl_crystal_density_diffrn 1.182
_exptl_crystal_density_method 'not measured'
_exptl_crystal_description block
_exptl_crystal_F_000 2752
_exptl_crystal_size_max 0.25
_exptl_crystal_size_mid 0.23
_exptl_crystal_size_min 0.21
_refine_diff_density_max 0.169
_refine_diff_density_min -0.167
_refine_diff_density_rms 0.039
_refine_ls_abs_structure_details 'Flack H D (1983), Acta Cryst. A39, 876-881'
_refine_ls_abs_structure_Flack -2(3)
_refine_ls_extinction_coef 0.00130(17)
_refine_ls_extinction_expression Fc^*^=kFc[1+0.001xFc^2^\l^3^/sin(2\q)]^-1/4^
_refine_ls_extinction_method SHELXL
_refine_ls_goodness_of_fit_ref 0.959
_refine_ls_hydrogen_treatment constr
_refine_ls_matrix_type full
_refine_ls_number_parameters 906
_refine_ls_number_reflns 9126
_refine_ls_number_restraints 2
_refine_ls_restrained_S_all 0.959
_refine_ls_R_factor_all 0.1786
_refine_ls_R_factor_gt 0.0696
_refine_ls_shift/su_max 0.001
_refine_ls_shift/su_mean 0.000
_refine_ls_structure_factor_coef Fsqd
_refine_ls_weighting_details 'calc w=1/[\s^2^(Fo^2^)+(0.0392P)^2^+0.6615P] where P=(Fo^2^+2Fc^2^)/3'
_refine_ls_weighting_scheme calc
_refine_ls_wR_factor_gt 0.1427
_refine_ls_wR_factor_ref 0.1999
_reflns_number_gt 3995
_reflns_number_total 9126
_reflns_threshold_expression >2sigma(I)
_cod_data_source_file 1860-5397-8-21-S2.cif
_cod_data_source_block cc
_cod_depositor_comments
;
The following automatic conversions were performed:

'_symmetry_cell_setting' value 'Monoclinic' changed to 'monoclinic'
according to
/usr/data/users/saulius/automatic-downloads/retrospective/Beilstein/lib/dictionaries/cif_core.dic
dictionary named 'cif_core.dic' version 2.4.2 from 2011-04-26.

Automatic conversion script
Id: cif_fix_values 2281 2013-09-26 08:29:07Z andrius 
;
_cod_original_sg_symbol_H-M Cc
_cod_database_code 4029722

loop_
_symmetry_equiv_pos_as_xyz
'x, y, z'
'x, -y, z+1/2'
'x+1/2, y+1/2, z'
'x+1/2, -y+1/2, z+1/2'

loop_
_atom_site_label
_atom_site_type_symbol
_atom_site_fract_x
_atom_site_fract_y
_atom_site_fract_z
_atom_site_U_iso_or_equiv
_atom_site_adp_type
_atom_site_occupancy
_atom_site_symmetry_multiplicity
_atom_site_calc_flag
_atom_site_refinement_flags
C1 C 0.6221(5) 0.7172(6) -0.0279(4) 0.058(2) Uani 1 1 d .
C2 C 0.6617(5) 0.7746(5) -0.0621(3) 0.053(2) Uani 1 1 d .
C3 C 0.7138(5) 0.7630(7) -0.1027(4) 0.078(3) Uani 1 1 d .
H3 H 0.7286 0.7130 -0.1122 0.093 Uiso 1 1 calc R
C4 C 0.7435(6) 0.8250(9) -0.1286(4) 0.090(4) Uani 1 1 d .
H4 H 0.7803 0.8175 -0.1552 0.108 Uiso 1 1 calc R
C5 C 0.7200(6) 0.8994(9) -0.1162(4) 0.085(3) Uani 1 1 d .
H5 H 0.7395 0.9411 -0.1357 0.102 Uiso 1 1 calc R
C6 C 0.6664(5) 0.9133(6) -0.0743(4) 0.070(3) Uani 1 1 d .
H6 H 0.6513 0.9632 -0.0648 0.084 Uiso 1 1 calc R
C7 C 0.6376(4) 0.8476(5) -0.0478(3) 0.046(2) Uani 1 1 d .
C8 C 0.5791(5) 0.8431(5) -0.0031(3) 0.046(2) Uani 1 1 d .
H8 H 0.5990 0.8690 0.0300 0.056 Uiso 1 1 calc R
C9 C 0.5015(5) 0.8719(5) -0.0170(4) 0.048(2) Uani 1 1 d .
H9 H 0.4801 0.8552 -0.0502 0.058 Uiso 1 1 calc R
C10 C 0.4580(6) 0.9198(6) 0.0130(4) 0.046(3) Uani 1 1 d .
C11 C 0.4913(6) 0.9594(6) 0.0638(4) 0.044(3) Uani 1 1 d .
C12 C 0.5420(7) 1.0195(7) 0.0599(5) 0.071(3) Uani 1 1 d .
H12 H 0.5585 1.0352 0.0256 0.086 Uiso 1 1 calc R
C13 C 0.5696(7) 1.0577(7) 0.1070(5) 0.083(4) Uani 1 1 d .
H13 H 0.6045 1.0983 0.1039 0.100 Uiso 1 1 calc R
C14 C 0.5454(7) 1.0356(8) 0.1572(5) 0.083(4) Uani 1 1 d .
H14 H 0.5631 1.0613 0.1885 0.100 Uiso 1 1 calc R
C15 C 0.4938(8) 0.9738(7) 0.1613(5) 0.077(4) Uani 1 1 d .
H15 H 0.4779 0.9577 0.1956 0.092 Uiso 1 1 calc R
C16 C 0.4662(7) 0.9367(7) 0.1152(4) 0.063(3) Uani 1 1 d .
H16 H 0.4309 0.8964 0.1182 0.076 Uiso 1 1 calc R
C17 C 0.3773(4) 0.9397(5) -0.0019(3) 0.045(2) Uani 1 1 d .
C18 C 0.3455(5) 1.0081(6) 0.0138(4) 0.070(3) Uani 1 1 d .
H18 H 0.3743 1.0420 0.0356 0.084 Uiso 1 1 calc R
C19 C 0.2729(8) 1.0278(8) -0.0017(6) 0.099(5) Uani 1 1 d .
H19 H 0.2540 1.0761 0.0084 0.119 Uiso 1 1 calc R
C20 C 0.2267(6) 0.9793(7) -0.0316(4) 0.084(3) Uani 1 1 d .
H20 H 0.1761 0.9925 -0.0405 0.101 Uiso 1 1 calc R
C21 C 0.2576(5) 0.9104(7) -0.0479(4) 0.082(3) Uani 1 1 d .
H21 H 0.2280 0.8773 -0.0698 0.098 Uiso 1 1 calc R
C22 C 0.3323(5) 0.8885(5) -0.0327(3) 0.063(2) Uani 1 1 d .
H22 H 0.3516 0.8405 -0.0430 0.076 Uiso 1 1 calc R
C23 C 0.5316(6) 0.7243(5) 0.0476(4) 0.083(3) Uani 1 1 d .
H23A H 0.5006 0.6834 0.0322 0.124 Uiso 1 1 calc R
H23B H 0.4988 0.7631 0.0630 0.124 Uiso 1 1 calc R
H23C H 0.5650 0.7036 0.0758 0.124 Uiso 1 1 calc R
C24 C 0.6880(5) 0.5348(6) 0.7632(4) 0.060(2) Uani 1 1 d .
C25 C 0.6475(4) 0.4815(5) 0.7997(3) 0.050(2) Uani 1 1 d .
C26 C 0.5963(5) 0.4995(6) 0.8403(4) 0.071(3) Uani 1 1 d .
H26 H 0.5830 0.5505 0.8481 0.085 Uiso 1 1 calc R
C27 C 0.5654(6) 0.4370(8) 0.8691(4) 0.085(3) Uani 1 1 d .
H27 H 0.5299 0.4461 0.8963 0.102 Uiso 1 1 calc R
C28 C 0.5870(5) 0.3627(8) 0.8576(4) 0.078(3) Uani 1 1 d .
H28 H 0.5655 0.3222 0.8771 0.094 Uiso 1 1 calc R
C29 C 0.6402(5) 0.3458(6) 0.8176(3) 0.062(2) Uani 1 1 d .
H29 H 0.6553 0.2950 0.8108 0.075 Uiso 1 1 calc R
C30 C 0.6698(4) 0.4069(5) 0.7882(3) 0.048(2) Uani 1 1 d .
C31 C 0.7257(5) 0.4076(5) 0.7412(3) 0.045(2) Uani 1 1 d .
H31 H 0.7047 0.3791 0.7095 0.055 Uiso 1 1 calc R
C32 C 0.8051(5) 0.3765(5) 0.7584(4) 0.051(2) Uani 1 1 d .
H32 H 0.8251 0.3912 0.7924 0.062 Uiso 1 1 calc R
C33 C 0.8474(5) 0.3298(5) 0.7278(4) 0.038(2) Uani 1 1 d .
C34 C 0.8210(6) 0.2951(5) 0.6758(4) 0.044(3) Uani 1 1 d .
C35 C 0.7639(6) 0.2383(7) 0.6750(5) 0.061(3) Uani 1 1 d .
H35 H 0.7418 0.2222 0.7074 0.073 Uiso 1 1 calc R
C36 C 0.7406(7) 0.2063(7) 0.6253(6) 0.084(4) Uani 1 1 d .
H36 H 0.7018 0.1692 0.6247 0.100 Uiso 1 1 calc R
C37 C 0.7734(9) 0.2279(9) 0.5768(5) 0.087(4) Uani 1 1 d .
H37 H 0.7568 0.2060 0.5439 0.105 Uiso 1 1 calc R
C38 C 0.8316(10) 0.2831(9) 0.5780(5) 0.095(5) Uani 1 1 d .
H38 H 0.8549 0.2981 0.5458 0.114 Uiso 1 1 calc R
C39 C 0.8541(7) 0.3149(7) 0.6267(5) 0.070(3) Uani 1 1 d .
H39 H 0.8934 0.3515 0.6270 0.084 Uiso 1 1 calc R
C40 C 0.9626(6) 0.2412(6) 0.7296(4) 0.077(3) Uani 1 1 d .
H40 H 0.9350 0.2072 0.7071 0.092 Uiso 1 1 calc R
C41 C 1.0377(6) 0.2224(8) 0.7463(5) 0.085(4) Uani 1 1 d .
H41 H 1.0598 0.1763 0.7346 0.102 Uiso 1 1 calc R
C42 C 1.0782(6) 0.2709(7) 0.7793(4) 0.082(3) Uani 1 1 d .
H42 H 1.1278 0.2576 0.7909 0.099 Uiso 1 1 calc R
C43 C 1.0463(6) 0.3400(7) 0.7959(4) 0.082(3) Uani 1 1 d .
H43 H 1.0747 0.3735 0.8183 0.099 Uiso 1 1 calc R
C44 C 0.9720(5) 0.3597(5) 0.7792(3) 0.061(2) Uani 1 1 d .
H44 H 0.9513 0.4067 0.7905 0.073 Uiso 1 1 calc R
C45 C 0.9282(5) 0.3111(5) 0.7463(3) 0.049(2) Uani 1 1 d .
C46 C 0.7772(5) 0.5210(6) 0.6856(4) 0.086(3) Uani 1 1 d .
H46A H 0.7528 0.5091 0.6510 0.128 Uiso 1 1 calc R
H46B H 0.8273 0.4975 0.6874 0.128 Uiso 1 1 calc R
H46C H 0.7823 0.5762 0.6894 0.128 Uiso 1 1 calc R
C47 C 0.5584(6) 0.1612(5) 0.7731(4) 0.058(2) Uani 1 1 d .
C48 C 0.5015(5) 0.1191(5) 0.8067(3) 0.051(2) Uani 1 1 d .
C49 C 0.5157(7) 0.0636(6) 0.8465(4) 0.076(3) Uani 1 1 d .
H49 H 0.5654 0.0474 0.8555 0.091 Uiso 1 1 calc R
C50 C 0.4534(10) 0.0339(6) 0.8721(4) 0.090(4) Uani 1 1 d .
H50 H 0.4610 -0.0027 0.8996 0.108 Uiso 1 1 calc R
C51 C 0.3784(9) 0.0566(7) 0.8583(4) 0.094(4) Uani 1 1 d .
H51 H 0.3373 0.0342 0.8762 0.113 Uiso 1 1 calc R
C52 C 0.3643(6) 0.1125(5) 0.8179(4) 0.064(3) Uani 1 1 d .
H52 H 0.3145 0.1279 0.8083 0.077 Uiso 1 1 calc R
C53 C 0.4281(5) 0.1438(4) 0.7927(3) 0.048(2) Uani 1 1 d .
C54 C 0.4312(5) 0.2031(5) 0.7481(3) 0.047(2) Uani 1 1 d .
H54 H 0.4054 0.1832 0.7149 0.056 Uiso 1 1 calc R
C55 C 0.4000(5) 0.2821(5) 0.7618(3) 0.047(2) Uani 1 1 d .
H55 H 0.4152 0.3033 0.7953 0.057 Uiso 1 1 calc R
C56 C 0.3529(5) 0.3242(6) 0.7302(4) 0.041(2) Uani 1 1 d .
C57 C 0.3183(6) 0.2927(5) 0.6793(4) 0.047(3) Uani 1 1 d .
C58 C 0.2542(6) 0.2446(7) 0.6803(5) 0.061(3) Uani 1 1 d .
H58 H 0.2325 0.2317 0.7136 0.073 Uiso 1 1 calc R
C59 C 0.2225(7) 0.2161(7) 0.6322(6) 0.080(4) Uani 1 1 d .
H59 H 0.1794 0.1842 0.6335 0.095 Uiso 1 1 calc R
C60 C 0.2527(8) 0.2333(7) 0.5833(5) 0.078(4) Uani 1 1 d .
H60 H 0.2300 0.2141 0.5513 0.093 Uiso 1 1 calc R
C61 C 0.3155(9) 0.2781(8) 0.5810(5) 0.084(4) Uani 1 1 d .
H61 H 0.3375 0.2887 0.5475 0.101 Uiso 1 1 calc R
C62 C 0.3481(7) 0.3091(7) 0.6293(4) 0.065(3) Uani 1 1 d .
H62 H 0.3907 0.3414 0.6272 0.078 Uiso 1 1 calc R
C63 C 0.2633(5) 0.4383(6) 0.7265(4) 0.063(3) Uani 1 1 d .
H63 H 0.2308 0.4102 0.7031 0.076 Uiso 1 1 calc R
C64 C 0.2432(8) 0.5127(7) 0.7427(6) 0.096(5) Uani 1 1 d .
H64 H 0.1968 0.5340 0.7302 0.115 Uiso 1 1 calc R
C65 C 0.2896(8) 0.5545(6) 0.7762(5) 0.086(3) Uani 1 1 d .
H65 H 0.2755 0.6042 0.7868 0.103 Uiso 1 1 calc R
C66 C 0.3570(7) 0.5237(6) 0.7944(4) 0.081(3) Uani 1 1 d .
H66 H 0.3893 0.5531 0.8171 0.098 Uiso 1 1 calc R
C67 C 0.3790(6) 0.4498(5) 0.7801(4) 0.064(3) Uani 1 1 d .
H67 H 0.4251 0.4294 0.7936 0.077 Uiso 1 1 calc R
C68 C 0.3324(5) 0.4060(5) 0.7456(3) 0.047(2) Uani 1 1 d .
C69 C 0.5479(6) 0.2553(6) 0.6979(4) 0.083(3) Uani 1 1 d .
H69A H 0.5260 0.3063 0.6997 0.125 Uiso 1 1 calc R
H69B H 0.5365 0.2329 0.6626 0.125 Uiso 1 1 calc R
H69C H 0.6027 0.2585 0.7033 0.125 Uiso 1 1 calc R
C70 C 0.2472(5) 0.5920(5) -0.0260(4) 0.058(2) Uani 1 1 d .
C71 C 0.3005(5) 0.6320(5) -0.0611(3) 0.052(2) Uani 1 1 d .
C72 C 0.2840(6) 0.6868(6) -0.1030(4) 0.074(3) Uani 1 1 d .
H72 H 0.2337 0.7013 -0.1117 0.089 Uiso 1 1 calc R
C73 C 0.3445(8) 0.7176(6) -0.1301(4) 0.080(3) Uani 1 1 d .
H73 H 0.3352 0.7540 -0.1575 0.096 Uiso 1 1 calc R
C74 C 0.4187(8) 0.6961(6) -0.1179(4) 0.081(3) Uani 1 1 d .
H74 H 0.4589 0.7180 -0.1371 0.098 Uiso 1 1 calc R
C75 C 0.4351(6) 0.6411(6) -0.0766(4) 0.066(3) Uani 1 1 d .
H75 H 0.4855 0.6261 -0.0683 0.079 Uiso 1 1 calc R
C76 C 0.3739(5) 0.6102(5) -0.0488(3) 0.048(2) Uani 1 1 d .
C77 C 0.3725(5) 0.5504(5) -0.0039(3) 0.048(2) Uani 1 1 d .
H77 H 0.3998 0.5699 0.0288 0.057 Uiso 1 1 calc R
C78 C 0.4029(5) 0.4730(5) -0.0192(3) 0.047(2) Uani 1 1 d .
H78 H 0.3880 0.4539 -0.0534 0.056 Uiso 1 1 calc R
C79 C 0.4494(6) 0.4282(5) 0.0112(4) 0.042(2) Uani 1 1 d .
C80 C 0.4723(5) 0.3496(5) -0.0062(4) 0.046(2) Uani 1 1 d .
C81 C 0.4262(5) 0.3053(5) -0.0413(3) 0.055(2) Uani 1 1 d .
H81 H 0.3798 0.3261 -0.0540 0.067 Uiso 1 1 calc R
C82 C 0.4466(6) 0.2310(6) -0.0581(4) 0.072(3) Uani 1 1 d .
H82 H 0.4151 0.2026 -0.0819 0.086 Uiso 1 1 calc R
C83 C 0.5164(7) 0.2009(6) -0.0377(4) 0.080(3) Uani 1 1 d .
H83 H 0.5322 0.1518 -0.0486 0.095 Uiso 1 1 calc R
C84 C 0.5613(8) 0.2427(7) -0.0023(5) 0.096(5) Uani 1 1 d .
H84 H 0.6077 0.2225 0.0110 0.115 Uiso 1 1 calc R
C85 C 0.5374(6) 0.3151(6) 0.0136(4) 0.071(3) Uani 1 1 d .
H85 H 0.5674 0.3419 0.0393 0.086 Uiso 1 1 calc R
C86 C 0.4822(6) 0.4574(5) 0.0645(4) 0.044(3) Uani 1 1 d .
C87 C 0.5421(7) 0.5075(7) 0.0673(5) 0.068(3) Uani 1 1 d .
H87 H 0.5659 0.5227 0.0353 0.082 Uiso 1 1 calc R
C88 C 0.5688(8) 0.5371(8) 0.1180(6) 0.094(4) Uani 1 1 d .
H88 H 0.6088 0.5729 0.1189 0.112 Uiso 1 1 calc R
C89 C 0.5369(10) 0.5141(9) 0.1651(6) 0.101(5) Uani 1 1 d .
H89 H 0.5546 0.5333 0.1987 0.122 Uiso 1 1 calc R
C90 C 0.4778(10) 0.4614(8) 0.1623(5) 0.092(5) Uani 1 1 d .
H90 H 0.4551 0.4452 0.1945 0.111 Uiso 1 1 calc R
C91 C 0.4511(7) 0.4319(7) 0.1130(4) 0.065(3) Uani 1 1 d .
H91 H 0.4121 0.3950 0.1124 0.078 Uiso 1 1 calc R
C92 C 0.2607(5) 0.5007(5) 0.0516(4) 0.077(3) Uani 1 1 d .
H92A H 0.2063 0.5096 0.0536 0.116 Uiso 1 1 calc R
H92B H 0.2854 0.5168 0.0852 0.116 Uiso 1 1 calc R
H92C H 0.2701 0.4465 0.0458 0.116 Uiso 1 1 calc R
N1 N 0.5768(5) 0.7585(5) 0.0056(3) 0.053(2) Uani 1 1 d .
N2 N 0.7311(4) 0.4913(5) 0.7294(3) 0.057(2) Uani 1 1 d .
N3 N 0.5160(5) 0.2076(5) 0.7397(3) 0.053(2) Uani 1 1 d .
N4 N 0.2917(4) 0.5454(4) 0.0060(3) 0.053(2) Uani 1 1 d .
O1 O 0.6271(4) 0.6463(4) -0.0295(3) 0.083(2) Uani 1 1 d .
O2 O 0.6833(4) 0.6060(4) 0.7609(3) 0.088(2) Uani 1 1 d .
O3 O 0.6284(4) 0.1562(4) 0.7741(3) 0.086(2) Uani 1 1 d .
O4 O 0.1761(4) 0.5966(3) -0.0252(3) 0.083(2) Uani 1 1 d .

loop_
_atom_site_aniso_label
_atom_site_aniso_U_11
_atom_site_aniso_U_22
_atom_site_aniso_U_33
_atom_site_aniso_U_23
_atom_site_aniso_U_13
_atom_site_aniso_U_12
C1 0.044(5) 0.052(6) 0.078(6) 0.003(6) -0.005(5) 0.015(5)
C2 0.036(5) 0.069(7) 0.054(5) -0.009(5) -0.001(4) 0.014(5)
C3 0.047(6) 0.115(9) 0.071(7) -0.015(7) 0.002(5) 0.008(6)
C4 0.046(7) 0.150(12) 0.074(7) 0.006(8) 0.011(5) -0.003(8)
C5 0.062(7) 0.136(11) 0.058(6) 0.032(7) 0.000(5) -0.024(7)
C6 0.055(6) 0.070(7) 0.084(7) 0.007(6) -0.013(5) -0.011(5)
C7 0.029(4) 0.056(6) 0.052(5) 0.004(5) -0.003(4) -0.005(4)
C8 0.052(6) 0.051(6) 0.036(5) -0.004(4) 0.004(4) 0.000(4)
C9 0.039(5) 0.052(6) 0.053(5) 0.001(5) 0.004(4) 0.009(4)
C10 0.052(6) 0.048(7) 0.040(5) 0.004(5) 0.006(5) -0.004(5)
C11 0.033(6) 0.049(7) 0.048(6) -0.008(5) 0.001(5) 0.017(5)
C12 0.081(8) 0.067(8) 0.066(7) -0.013(6) 0.009(6) -0.018(6)
C13 0.071(8) 0.088(9) 0.091(8) -0.039(7) 0.008(7) -0.005(6)
C14 0.060(7) 0.113(11) 0.076(9) -0.028(8) -0.002(6) 0.026(7)
C15 0.100(10) 0.084(9) 0.046(7) -0.001(7) 0.005(6) 0.002(8)
C16 0.080(8) 0.072(8) 0.038(6) -0.002(6) 0.018(5) 0.001(6)
C17 0.024(5) 0.061(6) 0.049(5) -0.006(5) 0.005(4) 0.021(4)
C18 0.036(6) 0.087(8) 0.085(7) -0.023(6) -0.013(5) 0.026(6)
C19 0.091(10) 0.085(9) 0.119(11) -0.036(9) -0.036(8) 0.039(8)
C20 0.052(7) 0.121(10) 0.080(7) -0.006(7) 0.001(5) 0.046(7)
C21 0.046(6) 0.120(10) 0.078(7) -0.011(7) -0.019(5) 0.004(6)
C22 0.045(6) 0.072(7) 0.072(6) -0.013(5) -0.003(5) -0.004(5)
C23 0.102(8) 0.081(7) 0.067(6) 0.019(6) 0.032(6) 0.002(6)
C24 0.041(5) 0.057(7) 0.082(7) -0.009(6) 0.000(5) 0.011(5)
C25 0.025(4) 0.063(6) 0.061(5) -0.007(5) 0.002(4) 0.006(4)
C26 0.054(6) 0.086(8) 0.073(6) -0.013(6) 0.008(5) 0.017(5)
C27 0.069(7) 0.124(11) 0.063(7) -0.011(7) 0.013(5) 0.012(7)
C28 0.049(6) 0.120(10) 0.065(6) 0.016(7) 0.000(5) -0.016(6)
C29 0.059(6) 0.072(7) 0.055(5) 0.006(5) -0.009(5) -0.010(5)
C30 0.036(5) 0.058(6) 0.049(5) -0.002(5) -0.001(4) 0.003(4)
C31 0.040(5) 0.050(6) 0.046(5) -0.004(4) -0.009(4) 0.006(4)
C32 0.053(6) 0.056(6) 0.045(5) -0.007(5) -0.007(4) 0.006(5)
C33 0.026(5) 0.045(6) 0.044(5) -0.001(5) 0.003(4) 0.003(4)
C34 0.039(6) 0.043(7) 0.051(6) -0.001(5) -0.005(5) 0.001(5)
C35 0.040(6) 0.070(8) 0.073(8) -0.015(6) -0.002(5) 0.003(6)
C36 0.062(8) 0.072(8) 0.117(11) -0.026(8) 0.001(8) -0.011(6)
C37 0.106(12) 0.090(10) 0.064(8) -0.022(7) -0.028(8) 0.019(8)
C38 0.139(14) 0.102(11) 0.046(7) -0.001(7) 0.003(8) 0.023(9)
C39 0.078(8) 0.069(8) 0.062(7) 0.002(7) 0.004(6) -0.008(6)
C40 0.079(8) 0.080(8) 0.071(7) -0.024(6) -0.017(6) 0.030(7)
C41 0.048(7) 0.116(10) 0.091(8) -0.022(8) -0.019(6) 0.041(7)
C42 0.048(6) 0.122(10) 0.076(7) -0.023(7) -0.019(5) 0.028(6)
C43 0.061(7) 0.108(9) 0.077(7) -0.021(7) -0.011(6) -0.006(7)
C44 0.051(6) 0.074(7) 0.058(5) -0.011(5) -0.006(5) 0.007(5)
C45 0.051(6) 0.054(6) 0.040(5) -0.004(5) 0.000(4) -0.012(5)
C46 0.072(7) 0.090(7) 0.097(7) 0.029(6) 0.038(6) 0.002(6)
C47 0.059(6) 0.051(6) 0.063(6) -0.004(5) 0.003(5) 0.009(5)
C48 0.074(7) 0.035(5) 0.043(5) 0.000(4) -0.009(5) 0.008(5)
C49 0.103(9) 0.060(7) 0.066(6) -0.001(6) -0.005(6) 0.008(6)
C50 0.147(12) 0.066(8) 0.058(7) 0.003(6) -0.006(8) 0.006(8)
C51 0.139(12) 0.076(8) 0.069(7) -0.007(7) 0.025(8) -0.035(8)
C52 0.067(7) 0.062(7) 0.064(6) -0.012(5) 0.012(5) -0.010(5)
C53 0.061(6) 0.036(5) 0.048(5) -0.007(4) -0.002(4) 0.005(5)
C54 0.039(5) 0.054(6) 0.048(5) -0.003(5) -0.004(4) 0.006(4)
C55 0.045(5) 0.049(6) 0.049(5) -0.010(4) 0.008(4) 0.009(5)
C56 0.037(6) 0.042(6) 0.044(5) 0.006(5) 0.006(5) 0.007(5)
C57 0.040(6) 0.043(7) 0.057(7) 0.007(6) 0.004(5) 0.011(5)
C58 0.043(6) 0.078(8) 0.061(7) 0.006(6) 0.006(5) -0.012(5)
C59 0.058(7) 0.071(8) 0.108(10) 0.007(7) -0.020(7) -0.027(6)
C60 0.101(10) 0.077(8) 0.054(7) -0.007(6) -0.038(7) 0.011(7)
C61 0.085(9) 0.119(12) 0.048(7) 0.007(8) -0.003(6) 0.012(8)
C62 0.057(7) 0.080(8) 0.059(7) -0.001(6) 0.003(5) -0.001(6)
C63 0.060(7) 0.066(7) 0.064(6) 0.004(5) -0.004(5) 0.021(5)
C64 0.096(10) 0.071(9) 0.120(10) -0.029(8) -0.015(8) 0.057(8)
C65 0.119(11) 0.041(6) 0.097(8) -0.011(6) -0.001(8) 0.012(7)
C66 0.104(9) 0.068(8) 0.072(7) -0.014(6) -0.011(6) 0.004(7)
C67 0.084(7) 0.047(6) 0.060(6) -0.002(5) -0.006(5) 0.009(5)
C68 0.051(6) 0.048(6) 0.043(5) 0.001(4) 0.007(4) 0.013(5)
C69 0.078(7) 0.096(8) 0.077(7) 0.021(6) 0.023(6) 0.001(6)
C70 0.040(6) 0.054(6) 0.081(7) -0.006(5) -0.001(5) 0.008(5)
C71 0.049(6) 0.047(6) 0.061(5) 0.000(5) -0.005(5) 0.003(4)
C72 0.086(8) 0.065(7) 0.071(6) -0.007(6) -0.022(6) 0.024(6)
C73 0.118(10) 0.058(7) 0.063(7) 0.005(6) 0.003(7) -0.002(7)
C74 0.125(10) 0.061(7) 0.059(6) 0.002(6) 0.019(7) -0.021(7)
C75 0.076(7) 0.068(7) 0.055(6) -0.011(5) 0.011(5) 0.001(5)
C76 0.059(6) 0.043(5) 0.042(5) 0.000(4) 0.003(4) 0.000(4)
C77 0.049(6) 0.048(6) 0.046(5) 0.003(4) 0.005(4) 0.020(4)
C78 0.056(6) 0.045(6) 0.039(5) -0.009(4) -0.001(4) 0.005(5)
C79 0.049(6) 0.031(6) 0.046(5) 0.002(5) 0.004(5) 0.004(5)
C80 0.042(5) 0.041(5) 0.054(5) 0.007(4) -0.004(4) 0.012(4)
C81 0.046(5) 0.054(6) 0.066(6) -0.001(5) -0.004(4) 0.008(4)
C82 0.077(7) 0.066(7) 0.073(7) -0.006(6) -0.015(5) 0.005(6)
C83 0.108(9) 0.062(7) 0.068(7) -0.013(6) -0.003(6) 0.031(7)
C84 0.118(11) 0.083(9) 0.085(8) -0.031(8) -0.036(8) 0.038(8)
C85 0.081(8) 0.043(6) 0.088(7) -0.027(5) -0.025(6) 0.018(6)
C86 0.047(6) 0.041(7) 0.045(6) -0.002(5) -0.001(5) 0.010(5)
C87 0.067(8) 0.064(8) 0.072(8) 0.007(7) -0.015(6) 0.014(6)
C88 0.107(11) 0.088(10) 0.084(9) -0.013(8) -0.040(8) -0.003(8)
C89 0.129(14) 0.091(11) 0.082(10) -0.027(9) -0.054(10) 0.033(10)
C90 0.163(14) 0.070(9) 0.043(7) -0.003(6) -0.016(7) 0.007(9)
C91 0.101(9) 0.055(7) 0.039(6) 0.007(6) -0.005(6) -0.005(6)
C92 0.066(7) 0.071(7) 0.096(7) 0.030(6) 0.022(6) 0.002(5)
N1 0.045(5) 0.052(5) 0.063(5) 0.002(4) 0.011(4) 0.013(4)
N2 0.044(5) 0.054(5) 0.075(5) 0.015(4) 0.017(4) 0.008(4)
N3 0.058(6) 0.054(6) 0.048(4) 0.002(4) 0.007(4) 0.012(4)
N4 0.035(5) 0.056(5) 0.067(5) 0.017(4) 0.007(4) 0.008(4)
O1 0.075(5) 0.059(5) 0.113(5) -0.008(4) 0.001(4) 0.022(4)
O2 0.072(5) 0.051(4) 0.142(6) 0.009(4) 0.018(4) 0.024(4)
O3 0.051(4) 0.087(5) 0.119(6) 0.000(4) -0.005(4) 0.023(4)
O4 0.051(4) 0.062(4) 0.137(6) 0.012(4) 0.004(4) 0.009(3)

loop_
_atom_type_symbol
_atom_type_description
_atom_type_scat_dispersion_real
_atom_type_scat_dispersion_imag
_atom_type_scat_source
C C 0.0033 0.0016 'International Tables Vol C Tables 4.2.6.8 and 6.1.1.4'
H H 0.0000 0.0000 'International Tables Vol C Tables 4.2.6.8 and 6.1.1.4'
N N 0.0061 0.0033 'International Tables Vol C Tables 4.2.6.8 and 6.1.1.4'
O O 0.0106 0.0060 'International Tables Vol C Tables 4.2.6.8 and 6.1.1.4'

loop_
_geom_angle_atom_site_label_1
_geom_angle_atom_site_label_2
_geom_angle_atom_site_label_3
_geom_angle
O1 C1 N1 125.9(9)
O1 C1 C2 128.1(9)
N1 C1 C2 106.0(8)
C3 C2 C7 121.8(9)
C3 C2 C1 129.4(9)
C7 C2 C1 108.8(7)
C4 C3 C2 119.2(11)
C4 C3 H3 120.4
C2 C3 H3 120.4
C3 C4 C5 120.9(10)
C3 C4 H4 119.5
C5 C4 H4 119.5
C4 C5 C6 121.1(10)
C4 C5 H5 119.5
C6 C5 H5 119.5
C7 C6 C5 116.3(10)
C7 C6 H6 121.8
C5 C6 H6 121.8
C2 C7 C6 120.6(8)
C2 C7 C8 110.5(7)
C6 C7 C8 128.9(9)
C9 C8 N1 109.8(7)
C9 C8 C7 116.3(7)
N1 C8 C7 100.1(7)
C9 C8 H8 110.0
N1 C8 H8 110.0
C7 C8 H8 110.0
C10 C9 C8 127.1(9)
C10 C9 H9 116.5
C8 C9 H9 116.5
C9 C10 C17 123.1(9)
C9 C10 C11 120.8(10)
C17 C10 C11 116.0(8)
C12 C11 C16 119.4(10)
C12 C11 C10 121.3(9)
C16 C11 C10 119.1(10)
C11 C12 C13 120.7(11)
C11 C12 H12 119.7
C13 C12 H12 119.7
C14 C13 C12 120.1(13)
C14 C13 H13 119.9
C12 C13 H13 119.9
C13 C14 C15 119.4(13)
C13 C14 H14 120.3
C15 C14 H14 120.3
C16 C15 C14 120.6(12)
C16 C15 H15 119.7
C14 C15 H15 119.7
C15 C16 C11 119.8(11)
C15 C16 H16 120.1
C11 C16 H16 120.1
C18 C17 C22 118.4(8)
C18 C17 C10 121.3(9)
C22 C17 C10 120.3(8)
C19 C18 C17 121.4(10)
C19 C18 H18 119.3
C17 C18 H18 119.3
C18 C19 C20 122.1(11)
C18 C19 H19 119.0
C20 C19 H19 119.0
C19 C20 C21 117.4(10)
C19 C20 H20 121.3
C21 C20 H20 121.3
C20 C21 C22 121.8(10)
C20 C21 H21 119.1
C22 C21 H21 119.1
C17 C22 C21 118.8(9)
C17 C22 H22 120.6
C21 C22 H22 120.6
N1 C23 H23A 109.5
N1 C23 H23B 109.5
H23A C23 H23B 109.5
N1 C23 H23C 109.5
H23A C23 H23C 109.5
H23B C23 H23C 109.5
O2 C24 N2 124.2(9)
O2 C24 C25 128.1(9)
N2 C24 C25 107.6(8)
C30 C25 C26 123.1(9)
C30 C25 C24 108.6(7)
C26 C25 C24 128.3(9)
C25 C26 C27 116.5(9)
C25 C26 H26 121.7
C27 C26 H26 121.7
C28 C27 C26 120.6(10)
C28 C27 H27 119.7
C26 C27 H27 119.7
C27 C28 C29 122.1(10)
C27 C28 H28 118.9
C29 C28 H28 118.9
C30 C29 C28 117.8(9)
C30 C29 H29 121.1
C28 C29 H29 121.1
C25 C30 C29 119.8(8)
C25 C30 C31 109.6(7)
C29 C30 C31 130.6(8)
N2 C31 C30 101.5(7)
N2 C31 C32 109.6(7)
C30 C31 C32 112.2(7)
N2 C31 H31 111.1
C30 C31 H31 111.1
C32 C31 H31 111.1
C33 C32 C31 124.4(8)
C33 C32 H32 117.8
C31 C32 H32 117.8
C32 C33 C34 124.4(9)
C32 C33 C45 119.1(9)
C34 C33 C45 116.5(8)
C39 C34 C35 118.0(10)
C39 C34 C33 121.4(10)
C35 C34 C33 120.5(9)
C36 C35 C34 119.2(11)
C36 C35 H35 120.4
C34 C35 H35 120.4
C37 C36 C35 121.8(13)
C37 C36 H36 119.1
C35 C36 H36 119.1
C36 C37 C38 118.8(13)
C36 C37 H37 120.6
C38 C37 H37 120.6
C39 C38 C37 119.4(13)
C39 C38 H38 120.3
C37 C38 H38 120.3
C38 C39 C34 122.8(13)
C38 C39 H39 118.6
C34 C39 H39 118.6
C41 C40 C45 120.9(10)
C41 C40 H40 119.5
C45 C40 H40 119.5
C42 C41 C40 120.1(11)
C42 C41 H41 119.9
C40 C41 H41 119.9
C41 C42 C43 120.3(10)
C41 C42 H42 119.9
C43 C42 H42 119.9
C42 C43 C44 120.2(9)
C42 C43 H43 119.9
C44 C43 H43 119.9
C45 C44 C43 121.4(9)
C45 C44 H44 119.3
C43 C44 H44 119.3
C44 C45 C40 117.1(9)
C44 C45 C33 123.1(8)
C40 C45 C33 119.8(8)
N2 C46 H46A 109.5
N2 C46 H46B 109.5
H46A C46 H46B 109.5
N2 C46 H46C 109.5
H46A C46 H46C 109.5
H46B C46 H46C 109.5
O3 C47 N3 125.7(9)
O3 C47 C48 129.1(9)
N3 C47 C48 105.2(8)
C53 C48 C49 122.5(9)
C53 C48 C47 109.6(8)
C49 C48 C47 127.9(9)
C50 C49 C48 116.8(10)
C50 C49 H49 121.6
C48 C49 H49 121.6
C49 C50 C51 122.1(11)
C49 C50 H50 118.9
C51 C50 H50 118.9
C50 C51 C52 120.9(10)
C50 C51 H51 119.5
C52 C51 H51 119.5
C53 C52 C51 116.8(10)
C53 C52 H52 121.6
C51 C52 H52 121.6
C48 C53 C52 120.8(8)
C48 C53 C54 110.1(7)
C52 C53 C54 129.0(8)
N3 C54 C53 100.7(7)
N3 C54 C55 110.1(7)
C53 C54 C55 116.0(7)
N3 C54 H54 109.9
C53 C54 H54 109.9
C55 C54 H54 109.9
C56 C55 C54 125.9(8)
C56 C55 H55 117.1
C54 C55 H55 117.1
C55 C56 C57 121.6(9)
C55 C56 C68 120.9(9)
C57 C56 C68 117.5(9)
C62 C57 C58 117.2(10)
C62 C57 C56 121.6(10)
C58 C57 C56 121.1(9)
C59 C58 C57 120.3(10)
C59 C58 H58 119.9
C57 C58 H58 119.9
C60 C59 C58 121.4(11)
C60 C59 H59 119.3
C58 C59 H59 119.3
C61 C60 C59 119.8(12)
C61 C60 H60 120.1
C59 C60 H60 120.1
C60 C61 C62 120.0(11)
C60 C61 H61 120.0
C62 C61 H61 120.0
C57 C62 C61 121.3(12)
C57 C62 H62 119.3
C61 C62 H62 119.3
C64 C63 C68 119.6(10)
C64 C63 H63 120.2
C68 C63 H63 120.2
C65 C64 C63 121.0(12)
C65 C64 H64 119.5
C63 C64 H64 119.5
C64 C65 C66 119.6(10)
C64 C65 H65 120.2
C66 C65 H65 120.2
C65 C66 C67 121.5(10)
C65 C66 H66 119.3
C67 C66 H66 119.3
C66 C67 C68 119.9(9)
C66 C67 H67 120.0
C68 C67 H67 120.0
C67 C68 C63 118.4(9)
C67 C68 C56 121.7(9)
C63 C68 C56 119.8(9)
N3 C69 H69A 109.5
N3 C69 H69B 109.5
H69A C69 H69B 109.5
N3 C69 H69C 109.5
H69A C69 H69C 109.5
H69B C69 H69C 109.5
O4 C70 N4 126.0(9)
O4 C70 C71 128.9(9)
N4 C70 C71 105.1(8)
C76 C71 C72 121.2(8)
C76 C71 C70 110.3(8)
C72 C71 C70 128.5(9)
C73 C72 C71 117.7(10)
C73 C72 H72 121.2
C71 C72 H72 121.2
C72 C73 C74 121.5(10)
C72 C73 H73 119.2
C74 C73 H73 119.2
C73 C74 C75 120.9(10)
C73 C74 H74 119.6
C75 C74 H74 119.6
C76 C75 C74 117.7(9)
C76 C75 H75 121.1
C74 C75 H75 121.1
C71 C76 C75 121.0(8)
C71 C76 C77 108.7(7)
C75 C76 C77 130.3(8)
N4 C77 C78 110.1(7)
N4 C77 C76 101.3(6)
C78 C77 C76 114.8(7)
N4 C77 H77 110.1
C78 C77 H77 110.1
C76 C77 H77 110.1
C79 C78 C77 126.5(8)
C79 C78 H78 116.8
C77 C78 H78 116.8
C78 C79 C80 122.3(9)
C78 C79 C86 120.4(9)
C80 C79 C86 117.3(9)
C85 C80 C81 116.4(8)
C85 C80 C79 121.8(9)
C81 C80 C79 121.7(8)
C80 C81 C82 122.7(8)
C80 C81 H81 118.7
C82 C81 H81 118.7
C81 C82 C83 117.4(9)
C81 C82 H82 121.3
C83 C82 H82 121.3
C84 C83 C82 120.7(10)
C84 C83 H83 119.6
C82 C83 H83 119.6
C83 C84 C85 119.2(12)
C83 C84 H84 120.4
C85 C84 H84 120.4
C80 C85 C84 123.5(10)
C80 C85 H85 118.3
C84 C85 H85 118.3
C87 C86 C91 118.2(10)
C87 C86 C79 122.5(9)
C91 C86 C79 119.3(10)
C86 C87 C88 121.1(12)
C86 C87 H87 119.5
C88 C87 H87 119.5
C89 C88 C87 120.6(14)
C89 C88 H88 119.7
C87 C88 H88 119.7
C88 C89 C90 118.2(14)
C88 C89 H89 120.9
C90 C89 H89 120.9
C89 C90 C91 121.8(13)
C89 C90 H90 119.1
C91 C90 H90 119.1
C90 C91 C86 120.0(12)
C90 C91 H91 120.0
C86 C91 H91 120.0
N4 C92 H92A 109.5
N4 C92 H92B 109.5
H92A C92 H92B 109.5
N4 C92 H92C 109.5
H92A C92 H92C 109.5
H92B C92 H92C 109.5
C1 N1 C23 123.6(8)
C1 N1 C8 114.6(7)
C23 N1 C8 121.8(7)
C24 N2 C46 125.3(9)
C24 N2 C31 112.6(7)
C46 N2 C31 122.1(8)
C47 N3 C69 123.8(9)
C47 N3 C54 114.4(7)
C69 N3 C54 121.7(8)
C70 N4 C77 114.6(7)
C70 N4 C92 122.5(8)
C77 N4 C92 122.5(7)

loop_
_geom_bond_atom_site_label_1
_geom_bond_atom_site_label_2
_geom_bond_distance
C1 O1 1.226(10)
C1 N1 1.349(12)
C1 C2 1.475(12)
C2 C3 1.370(11)
C2 C7 1.374(11)
C3 C4 1.351(14)
C3 H3 0.9300
C4 C5 1.383(15)
C4 H4 0.9300
C5 C6 1.418(13)
C5 H5 0.9300
C6 C7 1.400(11)
C6 H6 0.9300
C7 C8 1.510(11)
C8 C9 1.470(11)
C8 N1 1.475(11)
C8 H8 0.9800
C9 C10 1.348(11)
C9 H9 0.9300
C10 C17 1.482(12)
C10 C11 1.519(13)
C11 C12 1.364(14)
C11 C16 1.394(13)
C12 C13 1.401(15)
C12 H12 0.9300
C13 C14 1.359(15)
C13 H13 0.9300
C14 C15 1.398(16)
C14 H14 0.9300
C15 C16 1.374(15)
C15 H15 0.9300
C16 H16 0.9300
C17 C18 1.362(12)
C17 C22 1.389(11)
C18 C19 1.351(15)
C18 H18 0.9300
C19 C20 1.361(16)
C19 H19 0.9300
C20 C21 1.367(13)
C20 H20 0.9300
C21 C22 1.394(12)
C21 H21 0.9300
C22 H22 0.9300
C23 N1 1.433(11)
C23 H23A 0.9600
C23 H23B 0.9600
C23 H23C 0.9600
C24 O2 1.232(10)
C24 N2 1.353(12)
C24 C25 1.471(11)
C25 C30 1.375(11)
C25 C26 1.380(11)
C26 C27 1.400(13)
C26 H26 0.9300
C27 C28 1.365(14)
C27 H27 0.9300
C28 C29 1.390(12)
C28 H28 0.9300
C29 C30 1.380(11)
C29 H29 0.9300
C30 C31 1.518(11)
C31 N2 1.474(11)
C31 C32 1.530(11)
C31 H31 0.9800
C32 C33 1.330(11)
C32 H32 0.9300
C33 C34 1.469(13)
C33 C45 1.500(12)
C34 C39 1.385(13)
C34 C35 1.392(14)
C35 C36 1.385(15)
C35 H35 0.9300
C36 C37 1.375(17)
C36 H36 0.9300
C37 C38 1.388(18)
C37 H37 0.9300
C38 C39 1.359(16)
C38 H38 0.9300
C39 H39 0.9300
C40 C41 1.396(14)
C40 C45 1.410(12)
C40 H40 0.9300
C41 C42 1.349(14)
C41 H41 0.9300
C42 C43 1.378(13)
C42 H42 0.9300
C43 C44 1.388(12)
C43 H43 0.9300
C44 C45 1.379(11)
C44 H44 0.9300
C46 N2 1.444(11)
C46 H46A 0.9600
C46 H46B 0.9600
C46 H46C 0.9600
C47 O3 1.218(10)
C47 N3 1.352(11)
C47 C48 1.486(12)
C48 C53 1.381(11)
C48 C49 1.383(11)
C49 C50 1.361(14)
C49 H49 0.9300
C50 C51 1.394(15)
C50 H50 0.9300
C51 C52 1.397(14)
C51 H51 0.9300
C52 C53 1.388(11)
C52 H52 0.9300
C53 C54 1.496(11)
C54 N3 1.494(11)
C54 C55 1.505(11)
C54 H54 0.9800
C55 C56 1.329(12)
C55 H55 0.9300
C56 C57 1.473(14)
C56 C68 1.505(12)
C57 C62 1.365(13)
C57 C58 1.389(14)
C58 C59 1.377(16)
C58 H58 0.9300
C59 C60 1.347(15)
C59 H59 0.9300
C60 C61 1.339(17)
C60 H60 0.9300
C61 C62 1.402(15)
C61 H61 0.9300
C62 H62 0.9300
C63 C64 1.389(14)
C63 C68 1.394(12)
C63 H63 0.9300
C64 C65 1.346(15)
C64 H64 0.9300
C65 C66 1.352(13)
C65 H65 0.9300
C66 C67 1.377(12)
C66 H66 0.9300
C67 C68 1.380(12)
C67 H67 0.9300
C69 N3 1.432(11)
C69 H69A 0.9600
C69 H69B 0.9600
C69 H69C 0.9600
C70 O4 1.238(9)
C70 N4 1.352(11)
C70 C71 1.449(11)
C71 C76 1.357(11)
C71 C72 1.419(12)
C72 C73 1.361(13)
C72 H72 0.9300
C73 C74 1.368(14)
C73 H73 0.9300
C74 C75 1.409(13)
C74 H74 0.9300
C75 C76 1.380(11)
C75 H75 0.9300
C76 C77 1.506(10)
C77 N4 1.432(10)
C77 C78 1.487(11)
C77 H77 0.9800
C78 C79 1.332(12)
C78 H78 0.9300
C79 C80 1.478(12)
C79 C86 1.497(14)
C80 C85 1.358(12)
C80 C81 1.388(12)
C81 C82 1.394(11)
C81 H81 0.9300
C82 C83 1.401(12)
C82 H82 0.9300
C83 C84 1.359(14)
C83 H83 0.9300
C84 C85 1.374(14)
C84 H84 0.9300
C85 H85 0.9300
C86 C87 1.352(15)
C86 C91 1.385(13)
C87 C88 1.407(16)
C87 H87 0.9300
C88 C89 1.348(18)
C88 H88 0.9300
C89 C90 1.371(18)
C89 H89 0.9300
C90 C91 1.376(15)
C90 H90 0.9300
C91 H91 0.9300
C92 N4 1.465(11)
C92 H92A 0.9600
C92 H92B 0.9600
C92 H92C 0.9600

loop_
_geom_torsion_atom_site_label_1
_geom_torsion_atom_site_label_2
_geom_torsion_atom_site_label_3
_geom_torsion_atom_site_label_4
_geom_torsion
O1 C1 C2 C3 -1.3(15)
N1 C1 C2 C3 -179.9(9)
O1 C1 C2 C7 178.0(9)
N1 C1 C2 C7 -0.6(9)
C7 C2 C3 C4 1.3(13)
C1 C2 C3 C4 -179.5(9)
C2 C3 C4 C5 -2.4(16)
C3 C4 C5 C6 2.7(16)
C4 C5 C6 C7 -1.9(14)
C3 C2 C7 C6 -0.5(13)
C1 C2 C7 C6 -179.9(7)
C3 C2 C7 C8 178.8(8)
C1 C2 C7 C8 -0.6(9)
C5 C6 C7 C2 0.8(12)
C5 C6 C7 C8 -178.3(8)
C2 C7 C8 C9 -116.8(8)
C6 C7 C8 C9 62.5(12)
C2 C7 C8 N1 1.5(9)
C6 C7 C8 N1 -179.3(8)
N1 C8 C9 C10 114.1(9)
C7 C8 C9 C10 -133.2(9)
C8 C9 C10 C17 -173.9(8)
C8 C9 C10 C11 8.7(13)
C9 C10 C11 C12 73.4(14)
C17 C10 C11 C12 -104.2(11)
C9 C10 C11 C16 -110.2(10)
C17 C10 C11 C16 72.3(12)
C16 C11 C12 C13 0.7(17)
C10 C11 C12 C13 177.1(10)
C11 C12 C13 C14 -0.5(19)
C12 C13 C14 C15 0.9(19)
C13 C14 C15 C16 -1.4(19)
C14 C15 C16 C11 1.6(18)
C12 C11 C16 C15 -1.2(17)
C10 C11 C16 C15 -177.7(11)
C9 C10 C17 C18 -152.8(9)
C11 C10 C17 C18 24.7(13)
C9 C10 C17 C22 27.0(13)
C11 C10 C17 C22 -155.5(8)
C22 C17 C18 C19 -2.5(16)
C10 C17 C18 C19 177.3(11)
C17 C18 C19 C20 3(2)
C18 C19 C20 C21 -3(2)
C19 C20 C21 C22 2.9(17)
C18 C17 C22 C21 2.4(13)
C10 C17 C22 C21 -177.4(8)
C20 C21 C22 C17 -2.7(14)
O2 C24 C25 C30 179.8(9)
N2 C24 C25 C30 2.3(10)
O2 C24 C25 C26 -1.4(15)
N2 C24 C25 C26 -178.9(9)
C30 C25 C26 C27 -1.7(13)
C24 C25 C26 C27 179.7(8)
C25 C26 C27 C28 1.3(15)
C26 C27 C28 C29 0.4(16)
C27 C28 C29 C30 -1.7(14)
C26 C25 C30 C29 0.5(13)
C24 C25 C30 C29 179.3(7)
C26 C25 C30 C31 179.5(8)
C24 C25 C30 C31 -1.7(9)
C28 C29 C30 C25 1.2(12)
C28 C29 C30 C31 -177.5(8)
C25 C30 C31 N2 0.5(9)
C29 C30 C31 N2 179.3(8)
C25 C30 C31 C32 117.4(8)
C29 C30 C31 C32 -63.7(12)
N2 C31 C32 C33 -109.2(10)
C30 C31 C32 C33 138.8(9)
C31 C32 C33 C34 -6.4(14)
C31 C32 C33 C45 172.7(8)
C32 C33 C34 C39 114.0(12)
C45 C33 C34 C39 -65.1(13)
C32 C33 C34 C35 -68.9(14)
C45 C33 C34 C35 112.0(11)
C39 C34 C35 C36 -2.4(16)
C33 C34 C35 C36 -179.6(10)
C34 C35 C36 C37 1.3(19)
C35 C36 C37 C38 0(2)
C36 C37 C38 C39 -1(2)
C37 C38 C39 C34 0(2)
C35 C34 C39 C38 2.0(18)
C33 C34 C39 C38 179.2(12)
C45 C40 C41 C42 0.6(18)
C40 C41 C42 C43 -1.3(18)
C41 C42 C43 C44 0.8(17)
C42 C43 C44 C45 0.5(15)
C43 C44 C45 C40 -1.1(13)
C43 C44 C45 C33 179.4(8)
C41 C40 C45 C44 0.6(15)
C41 C40 C45 C33 -179.9(10)
C32 C33 C45 C44 -26.4(13)
C34 C33 C45 C44 152.7(8)
C32 C33 C45 C40 154.1(9)
C34 C33 C45 C40 -26.8(13)
O3 C47 C48 C53 178.8(9)
N3 C47 C48 C53 -1.5(9)
O3 C47 C48 C49 -0.8(14)
N3 C47 C48 C49 178.8(8)
C53 C48 C49 C50 -0.2(12)
C47 C48 C49 C50 179.4(8)
C48 C49 C50 C51 1.4(14)
C49 C50 C51 C52 -1.2(16)
C50 C51 C52 C53 -0.2(14)
C49 C48 C53 C52 -1.2(12)
C47 C48 C53 C52 179.2(7)
C49 C48 C53 C54 -179.3(7)
C47 C48 C53 C54 1.0(9)
C51 C52 C53 C48 1.3(12)
C51 C52 C53 C54 179.1(8)
C48 C53 C54 N3 -0.1(8)
C52 C53 C54 N3 -178.1(8)
C48 C53 C54 C55 -118.9(8)
C52 C53 C54 C55 63.1(11)
N3 C54 C55 C56 112.3(10)
C53 C54 C55 C56 -134.2(9)
C54 C55 C56 C57 7.0(14)
C54 C55 C56 C68 -173.3(7)
C55 C56 C57 C62 -99.2(12)
C68 C56 C57 C62 81.1(12)
C55 C56 C57 C58 80.4(13)
C68 C56 C57 C58 -99.3(11)
C62 C57 C58 C59 -0.6(16)
C56 C57 C58 C59 179.7(10)
C57 C58 C59 C60 0.4(19)
C58 C59 C60 C61 1(2)
C59 C60 C61 C62 -2(2)
C58 C57 C62 C61 -0.5(17)
C56 C57 C62 C61 179.2(11)
C60 C61 C62 C57 2(2)
C68 C63 C64 C65 0.5(19)
C63 C64 C65 C66 0(2)
C64 C65 C66 C67 -1.0(17)
C65 C66 C67 C68 1.3(15)
C66 C67 C68 C63 -0.6(13)
C66 C67 C68 C56 -178.1(8)
C64 C63 C68 C67 -0.2(14)
C64 C63 C68 C56 177.3(10)
C55 C56 C68 C67 22.9(13)
C57 C56 C68 C67 -157.5(8)
C55 C56 C68 C63 -154.6(9)
C57 C56 C68 C63 25.1(12)
O4 C70 C71 C76 -179.7(9)
N4 C70 C71 C76 -1.3(9)
O4 C70 C71 C72 0.5(15)
N4 C70 C71 C72 178.9(8)
C76 C71 C72 C73 -0.7(13)
C70 C71 C72 C73 179.0(8)
C71 C72 C73 C74 0.6(14)
C72 C73 C74 C75 -0.1(15)
C73 C74 C75 C76 -0.4(13)
C72 C71 C76 C75 0.3(12)
C70 C71 C76 C75 -179.5(7)
C72 C71 C76 C77 -178.7(7)
C70 C71 C76 C77 1.6(9)
C74 C75 C76 C71 0.3(12)
C74 C75 C76 C77 178.9(8)
C71 C76 C77 N4 -1.2(8)
C75 C76 C77 N4 -180.0(8)
C71 C76 C77 C78 117.4(8)
C75 C76 C77 C78 -61.4(12)
N4 C77 C78 C79 -109.5(10)
C76 C77 C78 C79 137.0(9)
C77 C78 C79 C80 175.7(8)
C77 C78 C79 C86 -5.8(15)
C78 C79 C80 C85 157.1(10)
C86 C79 C80 C85 -21.4(14)
C78 C79 C80 C81 -26.8(14)
C86 C79 C80 C81 154.7(9)
C85 C80 C81 C82 -3.5(13)
C79 C80 C81 C82 -179.8(8)
C80 C81 C82 C83 0.7(13)
C81 C82 C83 C84 1.0(15)
C82 C83 C84 C85 0.2(19)
C81 C80 C85 C84 4.8(16)
C79 C80 C85 C84 -178.9(10)
C83 C84 C85 C80 -3(2)
C78 C79 C86 C87 -77.5(13)
C80 C79 C86 C87 101.0(12)
C78 C79 C86 C91 103.1(12)
C80 C79 C86 C91 -78.4(12)
C91 C86 C87 C88 -4.1(17)
C79 C86 C87 C88 176.5(10)
C86 C87 C88 C89 2(2)
C87 C88 C89 C90 0(2)
C88 C89 C90 C91 0(2)
C89 C90 C91 C86 -2(2)
C87 C86 C91 C90 4.1(17)
C79 C86 C91 C90 -176.5(11)
O1 C1 N1 C23 4.9(15)
C2 C1 N1 C23 -176.4(8)
O1 C1 N1 C8 -177.0(9)
C2 C1 N1 C8 1.7(10)
C9 C8 N1 C1 120.9(8)
C7 C8 N1 C1 -1.9(9)
C9 C8 N1 C23 -60.9(11)
C7 C8 N1 C23 176.2(8)
O2 C24 N2 C46 -0.5(16)
C25 C24 N2 C46 177.2(8)
O2 C24 N2 C31 -179.7(9)
C25 C24 N2 C31 -2.0(10)
C30 C31 N2 C24 1.0(9)
C32 C31 N2 C24 -117.8(8)
C30 C31 N2 C46 -178.2(8)
C32 C31 N2 C46 63.0(11)
O3 C47 N3 C69 3.6(15)
C48 C47 N3 C69 -176.0(8)
O3 C47 N3 C54 -178.9(8)
C48 C47 N3 C54 1.5(9)
C53 C54 N3 C47 -0.9(9)
C55 C54 N3 C47 122.0(8)
C53 C54 N3 C69 176.7(8)
C55 C54 N3 C69 -60.4(10)
O4 C70 N4 C77 179.0(8)
C71 C70 N4 C77 0.5(10)
O4 C70 N4 C92 -8.2(14)
C71 C70 N4 C92 173.3(8)
C78 C77 N4 C70 -121.6(8)
C76 C77 N4 C70 0.4(9)
C78 C77 N4 C92 65.6(10)
C76 C77 N4 C92 -172.4(8)
